data_4126193
loop_
_publ_author_name
'Tu, Binbin'
'Pang, Qingqing'
'Xu, Huoshu'
'Li, Xiaomin'
'Wang, Yulin'
'Ma, Zhen'
'Weng, Linhong'
'Li, Qiaowei'

_publ_section_title
;
 Reversible Redox Activity in Multicomponent Metal-Organic Frameworks
 Constructed from Trinuclear Copper Pyrazolate Building Blocks.
;
_journal_issue 23
_journal_name_full 'Journal of the American Chemical Society'
_journal_page_first 7998
_journal_page_last 8007
_journal_paper_doi 10.1021/jacs.7b03578
_journal_volume 139
_journal_year 2017
_chemical_formula_sum 'C77 H24 Cu12 N28 O39 Zn12'
_chemical_formula_weight 3512.16
_chemical_name_systematic
; 
 ? 
;
_space_group_IT_number 131
_symmetry_cell_setting tetragonal
_symmetry_space_group_name_Hall '-P 4c 2'
_symmetry_space_group_name_H-M 'P 42/m m c'
_atom_sites_solution_hydrogens geom
_atom_sites_solution_primary direct
_atom_sites_solution_secondary difmap
_audit_creation_method SHELXL-97
_cell_angle_alpha 90.00
_cell_angle_beta 90.00
_cell_angle_gamma 90.00
_cell_formula_units_Z 2
_cell_length_a 25.4241(7)
_cell_length_b 25.4241(7)
_cell_length_c 30.4446(8)
_cell_measurement_reflns_used 671
_cell_measurement_temperature 173(2)
_cell_measurement_theta_max 57.38
_cell_measurement_theta_min 1.86
_cell_volume 19678.9(9)
_computing_cell_refinement 'Bruker SMART'
_computing_data_collection 'Bruker SMART'
_computing_data_reduction 'Bruker SAINT'
_computing_molecular_graphics 'Bruker SHELXTL'
_computing_publication_material 'Bruker SHELXTL'
_computing_structure_refinement 'SHELXL-97 (Sheldrick, 1997)'
_computing_structure_solution 'SHELXS-97 (Sheldrick, 1990)'
_diffrn_ambient_temperature 173(2)
_diffrn_measured_fraction_theta_full 0.956
_diffrn_measured_fraction_theta_max 0.956
_diffrn_measurement_device_type 'CCD area detector'
_diffrn_measurement_method 'phi and omega scans'
_diffrn_radiation_monochromator graphite
_diffrn_radiation_source 'fine-focus sealed tube'
_diffrn_radiation_type CuK\a
_diffrn_radiation_wavelength 1.54178
_diffrn_reflns_av_R_equivalents 0.0623
_diffrn_reflns_av_sigmaI/netI 0.0351
_diffrn_reflns_limit_h_max 28
_diffrn_reflns_limit_h_min -28
_diffrn_reflns_limit_k_max 27
_diffrn_reflns_limit_k_min -28
_diffrn_reflns_limit_l_max 33
_diffrn_reflns_limit_l_min -33
_diffrn_reflns_number 57349
_diffrn_reflns_theta_full 58.82
_diffrn_reflns_theta_max 58.82
_diffrn_reflns_theta_min 1.74
_exptl_absorpt_coefficient_mu 1.674
_exptl_absorpt_correction_type none
_exptl_crystal_colour blue
_exptl_crystal_density_diffrn 0.593
_exptl_crystal_density_method 'not measured'
_exptl_crystal_description block
_exptl_crystal_F_000 3404
_exptl_crystal_size_max 0.36
_exptl_crystal_size_mid 0.24
_exptl_crystal_size_min 0.20
_platon_squeeze_details
;
;
_refine_diff_density_max 0.704
_refine_diff_density_min -0.546
_refine_diff_density_rms 0.053
_refine_ls_extinction_method none
_refine_ls_goodness_of_fit_ref 1.095
_refine_ls_hydrogen_treatment constr
_refine_ls_matrix_type full
_refine_ls_number_parameters 246
_refine_ls_number_reflns 7253
_refine_ls_number_restraints 38
_refine_ls_restrained_S_all 1.118
_refine_ls_R_factor_all 0.0761
_refine_ls_R_factor_gt 0.0584
_refine_ls_shift/su_max 0.000
_refine_ls_shift/su_mean 0.000
_refine_ls_structure_factor_coef Fsqd
_refine_ls_weighting_details 'calc w=1/[\s^2^(Fo^2^)+(0.1000P)^2^+0.0000P] where P=(Fo^2^+2Fc^2^)/3'
_refine_ls_weighting_scheme calc
_refine_ls_wR_factor_gt 0.1701
_refine_ls_wR_factor_ref 0.1766
_reflns_number_gt 5137
_reflns_number_total 7253
_reflns_threshold_expression >2sigma(I)
_cod_data_source_file ja7b03578_si_005.cif
_cod_data_source_block FDM-7
_cod_depositor_comments
;
The following automatic conversions were performed:

'_symmetry_cell_setting' value 'Tetragonal' changed to 'tetragonal'
according to
/home/data/users/saulius/crontab/automatic-downloads/rss-feeds/ACS/lib/dictionaries/cif_core.dic
dictionary named 'cif_core.dic' version 2.4.2 from 2011-04-26.

Automatic conversion script
Id: cif_fix_values 4973 2017-02-22 13:04:09Z antanas 

 Adding full bibliography for 4126193--4126194.cif.
;
_cod_original_sg_symbol_H-M P4(2)/mmc
_cod_database_code 4126193

loop_
_symmetry_equiv_pos_as_xyz
'x, y, z'
'-x, -y, z'
'-y, x, z+1/2'
'y, -x, z+1/2'
'-x, y, -z'
'x, -y, -z'
'y, x, -z+1/2'
'-y, -x, -z+1/2'
'-x, -y, -z'
'x, y, -z'
'y, -x, -z-1/2'
'-y, x, -z-1/2'
'x, -y, z'
'-x, y, z'
'-y, -x, z-1/2'
'y, x, z-1/2'

loop_
_atom_site_label
_atom_site_type_symbol
_atom_site_fract_x
_atom_site_fract_y
_atom_site_fract_z
_atom_site_U_iso_or_equiv
_atom_site_adp_type
_atom_site_occupancy
_atom_site_symmetry_multiplicity
_atom_site_calc_flag
_atom_site_refinement_flags
Zn1 Zn 0.34497(2) 0.5000 0.05072(2) 0.0576(2) Uani 1 2 d S
Zn2 Zn 0.25559(3) 0.43682(4) 0.0000 0.0849(3) Uani 1 2 d S
Zn3 Zn 0.0000 0.06163(3) 0.21286(2) 0.0720(3) Uani 1 2 d S
Cu1 Cu 0.22061(7) 0.26289(8) 0.20261(5) 0.3369(16) Uani 1 1 d .
Cu2 Cu 0.32049(4) 0.32049(4) 0.2500 0.2802(17) Uani 1 2 d S
C1 C 0.3204(3) 0.3739(3) 0.1646(2) 0.188(4) Uani 1 1 d D
H1 H 0.3508 0.3947 0.1700 0.226 Uiso 1 1 calc R
C2 C 0.2890(3) 0.3759(3) 0.1263(2) 0.150(3) Uani 1 1 d D
C3 C 0.2499(3) 0.3402(3) 0.1334(3) 0.214(5) Uani 1 1 d D
H3 H 0.2215 0.3329 0.1141 0.257 Uiso 1 1 calc R
C4 C 0.2961(2) 0.4094(3) 0.0887(2) 0.128(2) Uani 1 1 d .
C5 C 0.4686(3) 0.5000 0.0362(4) 0.149(4) Uani 1 2 d S
C6 C 0.5000 0.5000 0.0000 0.058(3) Uani 1 8 d S
C7 C 0.4357(7) 0.5000 0.0000 0.140(7) Uani 1 4 d SD
C8 C 0.1465(3) 0.1774(4) 0.2189(2) 0.210(5) Uani 1 1 d .
H8 H 0.1271 0.1816 0.1925 0.252 Uiso 1 1 calc R
C9 C 0.1379(2) 0.1379(2) 0.2500 0.184(6) Uani 1 2 d SD
C10 C 0.0976(2) 0.0976(2) 0.2500 0.151(4) Uani 1 2 d SD
C11 C 0.1582(4) 0.5000 0.0000 0.126(6) Uani 1 4 d SD
C15 C 0.0000 0.0622(7) 0.0168(4) 0.129(6) Uani 0.50 2 d SPDU
C16 C 0.0000 0.0000 0.1313(3) 0.098(3) Uani 1 4 d SD
C20 C 0.0000 0.0213(5) 0.0000 0.072(5) Uani 0.50 4 d SPD
C22 C 0.0000 0.0655(7) 0.0647(5) 0.166(12) Uani 0.50 2 d SPD
C25 C 0.0678(5) 0.4726(7) 0.0000 0.091(4) Uani 0.50 2 d SPDU
C26 C 0.0000 0.0000 0.0819(3) 0.136(6) Uani 1 4 d SD
C27 C 0.0000 0.0297(6) 0.0562(4) 0.078(4) Uani 0.50 2 d SP
N1 N 0.3012(3) 0.3392(3) 0.1910(2) 0.226(5) Uani 1 1 d .
N2 N 0.2583(3) 0.3175(3) 0.1719(3) 0.264(6) Uani 1 1 d .
N3 N 0.1846(3) 0.2072(3) 0.2312(2) 0.226(4) Uani 1 1 d .
N4 N 0.41714(19) 0.5000 0.0315(2) 0.0752(17) Uani 1 2 d SD
O1 O 0.2685(2) 0.2685(2) 0.2500 0.399(11) Uani 1 2 d S
O2 O 0.33528(12) 0.44032(14) 0.08931(12) 0.1063(11) Uani 1 1 d .
O3 O 0.26276(16) 0.4053(2) 0.05698(15) 0.1505(19) Uani 1 1 d .
O5 O 0.06473(19) 0.0984(2) 0.21897(12) 0.162(2) Uani 1 1 d .
O6 O 0.17939(16) 0.4559(3) 0.0000 0.118(2) Uani 1 2 d S
O7 O 0.0000 0.0432(2) 0.14951(13) 0.1004(16) Uani 1 2 d S
O8 O 0.29887(17) 0.5000 0.0000 0.0577(12) Uani 1 4 d S
O9 O 0.0000 0.0000 0.2500 0.0571(17) Uani 1 8 d S
C13 C 0.0990(4) 0.5000 0.0000 0.133(6) Uani 1 4 d SD
C41 C 0.0767(6) 0.4382(7) 0.0000 0.112(6) Uani 0.50 2 d SPDU
C32 C 0.0000 0.4787(6) 0.0000 0.064(4) Uani 0.50 4 d SPD
C33 C 0.0197(5) 0.4390(8) 0.0000 0.126(5) Uani 0.50 2 d SPDU

loop_
_atom_site_aniso_label
_atom_site_aniso_U_11
_atom_site_aniso_U_22
_atom_site_aniso_U_33
_atom_site_aniso_U_23
_atom_site_aniso_U_13
_atom_site_aniso_U_12
Zn1 0.0361(3) 0.0857(5) 0.0512(4) 0.000 0.0000(3) 0.000
Zn2 0.0495(4) 0.1491(8) 0.0561(5) 0.000 0.000 -0.0296(5)
Zn3 0.0699(5) 0.1046(6) 0.0416(4) 0.0222(4) 0.000 0.000
Cu1 0.361(2) 0.418(2) 0.2320(15) 0.2444(17) -0.2130(16) -0.333(2)
Cu2 0.322(2) 0.322(2) 0.1972(18) 0.1808(18) -0.1808(18) -0.253(2)
C1 0.199(7) 0.202(7) 0.164(6) 0.115(6) -0.081(6) -0.156(7)
C2 0.156(6) 0.169(6) 0.124(5) 0.095(5) -0.061(5) -0.093(5)
C3 0.223(8) 0.262(9) 0.158(6) 0.152(7) -0.111(6) -0.163(8)
C4 0.083(3) 0.156(5) 0.145(5) 0.061(5) -0.038(4) -0.035(4)
C5 0.099(7) 0.177(10) 0.171(10) 0.000 -0.034(6) 0.000
C6 0.019(5) 0.099(9) 0.056(6) 0.000 0.000 0.000
C7 0.096(13) 0.079(8) 0.25(3) 0.000 0.000 0.000
C8 0.220(8) 0.278(10) 0.131(6) 0.117(6) -0.094(6) -0.190(8)
C9 0.224(9) 0.224(9) 0.106(6) 0.065(6) -0.065(6) -0.155(11)
C10 0.195(7) 0.195(7) 0.063(4) 0.035(5) -0.035(5) -0.126(9)
C11 0.042(6) 0.25(2) 0.083(7) 0.000 0.000 0.000
C15 0.173(10) 0.162(10) 0.052(6) 0.024(7) 0.000 0.000
C16 0.091(7) 0.160(11) 0.041(5) 0.000 0.000 0.000
C20 0.089(11) 0.021(5) 0.106(13) 0.000 0.000 0.000
C22 0.37(4) 0.076(10) 0.050(9) 0.022(9) 0.000 0.000
C25 0.039(6) 0.116(8) 0.117(8) 0.000 0.000 0.005(7)
C26 0.111(8) 0.274(19) 0.023(5) 0.000 0.000 0.000
C27 0.134(11) 0.088(8) 0.013(5) -0.006(7) 0.000 0.000
N1 0.239(7) 0.256(7) 0.183(6) 0.150(6) -0.136(6) -0.197(7)
N2 0.238(7) 0.335(10) 0.219(7) 0.189(8) -0.147(7) -0.220(8)
N3 0.265(8) 0.273(8) 0.140(5) 0.119(5) -0.117(5) -0.193(7)
N4 0.031(3) 0.095(4) 0.100(5) 0.000 0.022(3) 0.000
O1 0.461(14) 0.461(14) 0.273(12) 0.241(12) -0.241(12) -0.350(16)
O2 0.075(2) 0.124(3) 0.120(3) 0.048(2) -0.009(2) -0.024(2)
O3 0.110(3) 0.197(5) 0.144(4) 0.094(4) -0.037(3) -0.060(3)
O5 0.177(4) 0.234(5) 0.075(2) 0.031(3) -0.032(3) -0.128(4)
O6 0.033(2) 0.184(6) 0.136(5) 0.000 0.000 0.000(3)
O7 0.125(4) 0.139(4) 0.037(2) 0.019(3) 0.000 0.000
O8 0.041(2) 0.077(3) 0.055(3) 0.000 0.000 0.000
O9 0.069(3) 0.069(3) 0.033(3) 0.000 0.000 0.000
C13 0.017(4) 0.238(17) 0.143(10) 0.000 0.000 0.000
C41 0.068(8) 0.119(9) 0.148(10) 0.000 0.000 -0.003(8)
C32 0.095(12) 0.035(6) 0.061(9) 0.000 0.000 0.000
C33 0.052(6) 0.177(10) 0.149(9) 0.000 0.000 -0.024(7)

loop_
_atom_type_symbol
_atom_type_description
_atom_type_scat_dispersion_real
_atom_type_scat_dispersion_imag
_atom_type_scat_source
C C 0.0181 0.0091 'International Tables Vol C Tables 4.2.6.8 and 6.1.1.4'
H H 0.0000 0.0000 'International Tables Vol C Tables 4.2.6.8 and 6.1.1.4'
N N 0.0311 0.0180 'International Tables Vol C Tables 4.2.6.8 and 6.1.1.4'
O O 0.0492 0.0322 'International Tables Vol C Tables 4.2.6.8 and 6.1.1.4'
Cu Cu -1.9646 0.5888 'International Tables Vol C Tables 4.2.6.8 and 6.1.1.4'
Zn Zn -1.5491 0.6778 'International Tables Vol C Tables 4.2.6.8 and 6.1.1.4'

loop_
_geom_angle_atom_site_label_1
_geom_angle_atom_site_label_2
_geom_angle_atom_site_label_3
_geom_angle
_geom_angle_site_symmetry_1
_geom_angle_site_symmetry_3
N4 Zn1 O2 107.80(15) . 13_565
N4 Zn1 O2 107.80(15) . .
O2 Zn1 O2 103.3(3) 13_565 .
N4 Zn1 O8 109.5(2) . .
O2 Zn1 O8 114.01(12) 13_565 .
O2 Zn1 O8 114.01(12) . .
N4 Zn1 Zn1 72.33(19) . 10
O2 Zn1 Zn1 127.40(12) 13_565 10
O2 Zn1 Zn1 127.40(12) . 10
O8 Zn1 Zn1 37.20(10) . 10
O3 Zn2 O3 129.3(4) 10 .
O3 Zn2 O8 106.92(14) 10 .
O3 Zn2 O8 106.92(14) . .
O3 Zn2 O6 101.15(15) 10 .
O3 Zn2 O6 101.15(15) . .
O8 Zn2 O6 110.4(2) . .
O5 Zn3 O5 119.8(4) . 14
O5 Zn3 O9 109.98(15) . .
O5 Zn3 O9 109.98(15) 14 .
O5 Zn3 O7 102.19(15) . .
O5 Zn3 O7 102.19(15) 14 .
O9 Zn3 O7 112.16(16) . .
O5 Zn3 Zn3 119.46(19) . 2
O5 Zn3 Zn3 119.46(19) 14 2
O9 Zn3 Zn3 35.82(2) . 2
O7 Zn3 Zn3 76.35(15) . 2
O1 Cu1 N3 90.9(3) . .
O1 Cu1 N2 89.8(3) . .
N3 Cu1 N2 177.7(5) . .
O1 Cu2 N1 89.69(15) . 7
O1 Cu2 N1 89.69(15) . .
N1 Cu2 N1 179.4(3) 7 .
N1 C1 C2 109.0(5) . .
C3 C2 C1 104.9(5) . .
C3 C2 C4 127.8(6) . .
C1 C2 C4 127.3(5) . .
N2 C3 C2 108.3(6) . .
O2 C4 O3 125.2(5) . .
O2 C4 C2 117.1(5) . .
O3 C4 C2 117.7(5) . .
N4 C5 C6 119.6(9) . .
N4 C5 C7 46.6(5) . .
C6 C5 C7 73.1(9) . .
N4 C5 C5 173.7(6) . 2_665
C6 C5 C5 54.1(4) . 2_665
C7 C5 C5 127.2(8) . 2_665
C5 C6 C5 108.2(8) . 10
C5 C6 C5 71.8(8) . 2_665
C5 C6 C5 180.0(6) 10 2_665
C5 C6 C5 180.0(6) . 9_665
C5 C6 C5 71.8(8) 10 9_665
C5 C6 C5 108.2(8) 2_665 9_665
C5 C6 C7 125.9(4) . 9_665
C5 C6 C7 125.9(4) 10 9_665
C5 C6 C7 54.1(4) 2_665 9_665
C5 C6 C7 54.1(4) 9_665 9_665
C5 C6 C7 54.1(4) . .
C5 C6 C7 54.1(4) 10 .
C5 C6 C7 125.9(4) 2_665 .
C5 C6 C7 125.9(4) 9_665 .
C7 C6 C7 180.0 9_665 .
N4 C7 N4 127.7(19) . 10
N4 C7 C5 169.0(16) . 10
N4 C7 C5 63.3(6) 10 10
N4 C7 C5 63.3(6) . .
N4 C7 C5 169.0(16) 10 .
C5 C7 C5 105.7(15) 10 .
N4 C7 C6 116.2(10) . .
N4 C7 C6 116.2(10) 10 .
C5 C7 C6 52.8(8) 10 .
C5 C7 C6 52.8(8) . .
N3 C8 C9 110.2(6) . .
C8 C9 C8 103.5(8) 7 .
C8 C9 C10 128.3(4) 7 .
C8 C9 C10 128.3(4) . .
O5 C10 O5 125.7(8) . 7
O5 C10 C9 117.2(4) . .
O5 C10 C9 117.2(4) 7 .
O6 C11 O6 128.6(10) 13_565 .
O6 C11 C13 115.7(5) 13_565 .
O6 C11 C13 115.7(5) . .
C15 C15 C20 63.8(7) 10 .
C15 C15 C27 145.4(9) 10 .
C20 C15 C27 81.6(11) . .
C15 C15 C22 176.7(10) 10 .
C20 C15 C22 119.5(14) . .
C27 C15 C22 37.9(7) . .
O7 C16 O7 126.3(9) . 2
O7 C16 C26 116.8(4) . .
O7 C16 C26 116.8(4) 2 .
C20 C20 C15 153.8(7) 9 .
C20 C20 C15 153.8(7) 9 10
C15 C20 C15 52.4(15) . 10
C20 C20 C27 97.1(7) 9 .
C15 C20 C27 56.7(9) . .
C15 C20 C27 109.1(11) 10 .
C20 C20 C27 97.1(7) 9 10
C15 C20 C27 109.1(11) . 10
C15 C20 C27 56.7(9) 10 10
C27 C20 C27 165.7(14) . 10
C27 C22 C15 70.7(16) . .
C27 C22 C26 33.4(9) . .
C15 C22 C26 104.2(14) . .
C41 C25 C13 116.8(18) . .
C41 C25 C25 165.6(16) . 13_565
C13 C25 C25 48.7(9) . 13_565
C41 C25 C33 69.6(19) . .
C13 C25 C33 173.6(17) . .
C25 C25 C33 124.9(9) 13_565 .
C41 C25 C32 110(2) . .
C13 C25 C32 133.5(15) . .
C25 C25 C32 84.8(8) 13_565 .
C33 C25 C32 40.1(8) . .
C27 C26 C27 87.8(16) 2 .
C27 C26 C16 136.1(8) 2 .
C27 C26 C16 136.1(8) . .
C27 C26 C22 28.7(7) 2 2
C27 C26 C22 116.5(13) . 2
C16 C26 C22 107.4(7) . 2
C27 C26 C22 116.5(13) 2 .
C27 C26 C22 28.7(7) . .
C16 C26 C22 107.4(7) . .
C22 C26 C22 145.1(14) 2 .
C22 C27 C26 117.9(14) . .
C22 C27 C15 71.4(16) . .
C26 C27 C15 170.7(15) . .
C22 C27 C27 164.0(13) . 2
C26 C27 C27 46.1(8) . 2
C15 C27 C27 124.6(9) . 2
C22 C27 C20 113.1(17) . .
C26 C27 C20 128.9(13) . .
C15 C27 C20 41.8(8) . .
C27 C27 C20 82.9(7) 2 .
C1 N1 N2 108.5(5) . .
C1 N1 Cu2 131.0(4) . .
N2 N1 Cu2 120.4(4) . .
C3 N2 N1 109.3(5) . .
C3 N2 Cu1 131.6(5) . .
N1 N2 Cu1 119.1(4) . .
C8 N3 N3 107.7(4) . 7
C8 N3 Cu1 132.1(4) . .
N3 N3 Cu1 118.8(2) 7 .
C7 N4 C5 70.1(9) . .
C7 N4 Zn1 133.8(11) . .
C5 N4 Zn1 156.1(7) . .
Cu2 O1 Cu1 120.5(2) . .
Cu2 O1 Cu1 120.5(2) . 7
Cu1 O1 Cu1 119.0(5) . 7
C4 O2 Zn1 125.3(3) . .
C4 O3 Zn2 134.8(4) . .
C10 O5 Zn3 129.7(4) . .
C11 O6 Zn2 129.7(6) . .
C16 O7 Zn3 130.5(5) . .
Zn1 O8 Zn1 105.6(2) . 10
Zn1 O8 Zn2 109.978(18) . .
Zn1 O8 Zn2 109.978(18) 10 .
Zn1 O8 Zn2 109.978(18) . 13_565
Zn1 O8 Zn2 109.978(18) 10 13_565
Zn2 O8 Zn2 111.2(2) . 13_565
Zn3 O9 Zn3 110.03(2) 11_556 2
Zn3 O9 Zn3 108.37(5) 11_556 12_556
Zn3 O9 Zn3 110.03(2) 2 12_556
Zn3 O9 Zn3 110.03(2) 11_556 .
Zn3 O9 Zn3 108.37(5) 2 .
Zn3 O9 Zn3 110.03(2) 12_556 .
C25 C13 C25 82.6(18) . 13_565
C25 C13 C11 138.7(9) . .
C25 C13 C11 138.7(9) 13_565 .
C25 C13 C41 28.8(9) . .
C25 C13 C41 111.4(13) 13_565 .
C11 C13 C41 109.9(7) . .
C25 C13 C41 111.4(13) . 13_565
C25 C13 C41 28.8(9) 13_565 13_565
C11 C13 C41 109.9(7) . 13_565
C41 C13 C41 140.2(14) . 13_565
C25 C41 C33 74.8(19) . .
C25 C41 C13 34.4(12) . .
C33 C41 C13 109.1(15) . .
C32 C32 C33 153.7(7) 9_565 5
C32 C32 C33 153.7(7) 9_565 .
C33 C32 C33 52.6(15) 5 .
C32 C32 C25 95.2(8) 9_565 5
C33 C32 C25 58.5(9) 5 5
C33 C32 C25 111.2(12) . 5
C32 C32 C25 95.2(8) 9_565 .
C33 C32 C25 111.2(12) 5 .
C33 C32 C25 58.5(9) . .
C25 C32 C25 169.7(16) 5 .
C33 C33 C32 63.7(7) 5 .
C33 C33 C41 179.2(11) 5 .
C32 C33 C41 117.1(15) . .
C33 C33 C25 145.1(9) 5 .
C32 C33 C25 81.4(12) . .
C41 C33 C25 35.7(8) . .

loop_
_geom_bond_atom_site_label_1
_geom_bond_atom_site_label_2
_geom_bond_distance
_geom_bond_site_symmetry_2
Zn1 N4 1.926(5) .
Zn1 O2 1.935(3) 13_565
Zn1 O2 1.935(3) .
Zn1 O8 1.938(3) .
Zn1 Zn1 3.0881(13) 10
Zn2 O3 1.920(4) 10
Zn2 O3 1.920(4) .
Zn2 O8 1.947(3) .
Zn2 O6 1.997(4) .
Zn3 O5 1.902(4) .
Zn3 O5 1.902(4) 14
Zn3 O9 1.9322(8) .
Zn3 O7 1.985(4) .
Zn3 Zn3 3.1336(18) 2
Cu1 O1 1.893(5) .
Cu1 N3 1.897(5) .
Cu1 N2 1.927(5) .
Cu2 O1 1.870(9) .
Cu2 N1 1.921(5) 7
Cu2 N1 1.921(5) .
C1 N1 1.291(7) .
C1 C2 1.414(8) .
C2 C3 1.364(8) .
C2 C4 1.438(7) .
C3 N2 1.324(8) .
C4 O2 1.268(6) .
C4 O3 1.290(7) .
C5 N4 1.316(10) .
C5 C6 1.362(12) .
C5 C7 1.385(12) .
C5 C5 1.598(18) 2_665
C6 C5 1.362(12) 10
C6 C5 1.362(12) 2_665
C6 C5 1.362(12) 9_665
C6 C7 1.635(17) 9_665
C6 C7 1.635(17) .
C7 N4 1.069(7) .
C7 N4 1.069(7) 10
C7 C5 1.385(12) 10
C8 N3 1.285(7) .
C8 C9 1.397(8) .
C9 C8 1.397(8) 7
C9 C10 1.449(11) .
C10 O5 1.262(5) .
C10 O5 1.262(5) 7
C11 O6 1.245(6) 13_565
C11 O6 1.245(6) .
C11 C13 1.503(13) .
C15 C15 1.03(3) 10
C15 C20 1.161(18) .
C15 C27 1.46(2) .
C15 C22 1.46(2) .
C16 O7 1.231(6) .
C16 O7 1.231(6) 2
C16 C26 1.502(13) .
C20 C20 1.08(3) 9
C20 C15 1.161(18) 10
C20 C27 1.723(11) .
C20 C27 1.723(11) 10
C22 C27 0.947(17) .
C22 C26 1.745(15) .
C25 C41 0.902(19) .
C25 C13 1.056(15) .
C25 C25 1.39(4) 13_565
C25 C33 1.49(2) .
C25 C32 1.731(13) .
C26 C27 1.088(13) 2
C26 C27 1.088(13) .
C26 C22 1.745(15) 2
C27 C27 1.51(3) 2
N1 N2 1.354(7) .
N3 N3 1.404(10) 7
O1 Cu1 1.893(5) 7
O8 Zn1 1.938(3) 10
O8 Zn2 1.947(3) 13_565
O9 Zn3 1.9322(8) 11_556
O9 Zn3 1.9322(8) 2
O9 Zn3 1.9322(8) 12_556
C13 C25 1.056(15) 13_565
C13 C41 1.670(17) .
C13 C41 1.670(17) 13_565
C41 C33 1.450(19) .
C32 C32 1.08(3) 9_565
C32 C33 1.127(18) 5
C32 C33 1.127(18) .
C32 C25 1.731(13) 5
C33 C33 1.00(3) 5

loop_
_platon_squeeze_void_nr
_platon_squeeze_void_average_x
_platon_squeeze_void_average_y
_platon_squeeze_void_average_z
_platon_squeeze_void_volume
_platon_squeeze_void_count_electrons
_platon_squeeze_void_content
1 -0.012 0.195 -0.004 15945 4162 ' '
